data_7042025
loop_
_publ_author_name
'Shen, Yunjun'
'Pan, Yani'
'Zhang, Kang'
'Liang, Xuewei'
'Liu, Jiyong'
'Spingler, Bernhard'
'Duttwyler, Simon'

_publ_section_title
;
 B-H functionalization of the monocarba-closo-dodecaborate anion by
 rhodium and iridium catalysis.
;
_journal_issue 10
_journal_name_full 'Dalton transactions (Cambridge, England : 2003)'
_journal_page_first 3135
_journal_page_last 3140
_journal_paper_doi 10.1039/c7dt00269f
_journal_volume 46
_journal_year 2017
_chemical_formula_moiety 'C23 H33 B11 N3 O7 S3, C8 H20 N'
_chemical_formula_sum 'C31 H53 B11 N4 O7 S3'
_chemical_formula_weight 808.86
_chemical_name_systematic
;
 ? 
;
_space_group_crystal_system monoclinic
_space_group_IT_number 14
_space_group_name_Hall '-P 2yn'
_space_group_name_H-M_alt 'P 1 21/n 1'
_symmetry_space_group_name_Hall '-P 2yn'
_symmetry_space_group_name_H-M 'P 1 21/n 1'
_atom_sites_solution_hydrogens geom
_atom_sites_solution_primary direct
_atom_sites_solution_secondary difmap
_audit_creation_date 2014-11-27
_audit_creation_method
;
Olex2 1.2
(compiled 2014.03.20 svn.r2914 for OlexSys, GUI svn.r4816)
;
_audit_update_record
;
2015-10-28 deposited with the CCDC.
2017-02-10 downloaded from the CCDC.
;
_cell_angle_alpha 90.00
_cell_angle_beta 99.150(7)
_cell_angle_gamma 90.00
_cell_formula_units_Z 4
_cell_length_a 11.7951(8)
_cell_length_b 18.4270(10)
_cell_length_c 20.4333(16)
_cell_measurement_reflns_used 3920
_cell_measurement_temperature 293(2)
_cell_measurement_theta_max 29.1752
_cell_measurement_theta_min 3.2184
_cell_volume 4384.6(5)
_computing_cell_refinement
;
CrysAlisPro, Agilent Technologies,
Version 1.171.35.11 (release 16-05-2011 CrysAlis171 .NET)
(compiled May 16 2011,17:55:39)
;
_computing_data_collection
;
CrysAlisPro, Agilent Technologies,
Version 1.171.35.11 (release 16-05-2011 CrysAlis171 .NET)
(compiled May 16 2011,17:55:39)
;
_computing_data_reduction
;
CrysAlisPro, Agilent Technologies,
Version 1.171.35.11 (release 16-05-2011 CrysAlis171 .NET)
(compiled May 16 2011,17:55:39)
;
_computing_molecular_graphics 'Olex2 (Dolomanov et al., 2009)'
_computing_publication_material 'Olex2 (Dolomanov et al., 2009)'
_computing_structure_refinement 'ShelXL (Sheldrick, 2008)'
_computing_structure_solution 'ShelXS (Sheldrick, 2008)'
_diffrn_ambient_temperature 293.15
_diffrn_detector_area_resol_mean 10.3592
_diffrn_measured_fraction_theta_full 0.997
_diffrn_measured_fraction_theta_max 0.997
_diffrn_measurement_device_type 'Xcalibur, Atlas, Gemini ultra'
_diffrn_measurement_method '\w scans'
_diffrn_orient_matrix_UB_11 0.0210590000
_diffrn_orient_matrix_UB_12 -0.0093915000
_diffrn_orient_matrix_UB_13 -0.0295197000
_diffrn_orient_matrix_UB_21 -0.0526870000
_diffrn_orient_matrix_UB_22 -0.0175867000
_diffrn_orient_matrix_UB_23 -0.0120584000
_diffrn_orient_matrix_UB_31 -0.0221318000
_diffrn_orient_matrix_UB_32 0.0329217000
_diffrn_orient_matrix_UB_33 -0.0148418000
_diffrn_radiation_monochromator graphite
_diffrn_radiation_type MoK\a
_diffrn_radiation_wavelength 0.71073
_diffrn_reflns_av_R_equivalents 0.0398
_diffrn_reflns_av_unetI/netI 0.0507
_diffrn_reflns_limit_h_max 14
_diffrn_reflns_limit_h_min -13
_diffrn_reflns_limit_k_max 22
_diffrn_reflns_limit_k_min -21
_diffrn_reflns_limit_l_max 24
_diffrn_reflns_limit_l_min -15
_diffrn_reflns_number 18386
_diffrn_reflns_theta_full 25.35
_diffrn_reflns_theta_max 25.35
_diffrn_reflns_theta_min 3.22
_diffrn_source 'Enhance (Mo) X-ray Source'
_exptl_absorpt_coefficient_mu 0.216
_exptl_absorpt_correction_T_max 1.00000
_exptl_absorpt_correction_T_min 0.83092
_exptl_absorpt_correction_type multi-scan
_exptl_absorpt_process_details
;
CrysAlisPro, Agilent Technologies,
Version 1.171.35.11 (release 16-05-2011 CrysAlis171 .NET)
(compiled May 16 2011,17:55:39)
Empirical absorption correction using spherical harmonics,
 implemented in SCALE3 ABSPACK scaling algorithm.
;
_exptl_crystal_colour colourless
_exptl_crystal_colour_primary colourless
_exptl_crystal_density_diffrn 1.225
_exptl_crystal_density_method 'not measured'
_exptl_crystal_description block
_exptl_crystal_F_000 1704
_exptl_crystal_size_max 0.3
_exptl_crystal_size_mid 0.26
_exptl_crystal_size_min 0.23
_refine_diff_density_max 1.019
_refine_diff_density_min -0.627
_refine_diff_density_rms 0.102
_refine_ls_extinction_method none
_refine_ls_goodness_of_fit_ref 1.300
_refine_ls_hydrogen_treatment constr
_refine_ls_matrix_type full
_refine_ls_number_parameters 512
_refine_ls_number_reflns 8005
_refine_ls_number_restraints 222
_refine_ls_restrained_S_all 1.330
_refine_ls_R_factor_all 0.1483
_refine_ls_R_factor_gt 0.1074
_refine_ls_shift/su_max 0.009
_refine_ls_shift/su_mean 0.001
_refine_ls_structure_factor_coef Fsqd
_refine_ls_weighting_details 'calc w=1/[\s^2^(Fo^2^)+(0.2000P)^2^+0.0000P] where P=(Fo^2^+2Fc^2^)/3'
_refine_ls_weighting_scheme calc
_refine_ls_wR_factor_gt 0.3141
_refine_ls_wR_factor_ref 0.3609
_reflns_number_gt 5099
_reflns_number_total 8005
_reflns_threshold_expression >2sigma(I)
_cod_data_source_file c7dt00269f2.cif
_cod_data_source_block 141126_yjs_0057
_cod_depositor_comments 'Adding full bibliography for 7042023--7042033.cif.'
_cod_database_code 7042025
_chemical_oxdiff_formula 'c10 h10 n2 o8 S1 B1'
_reflns_odcompleteness_completeness 99.53
_reflns_odcompleteness_iscentric 1
_reflns_odcompleteness_theta 26.32
_olex2_refinement_description
;
1. Fixed Uiso
 At 1.2 times of:
  All B(H) groups, All C(H) groups, All C(H,H) groups, All N(H) groups
 At 1.5 times of:
  All C(H,H,H) groups
2. Uiso/Uaniso restraints and constraints
C11 \\sim C10 \\sim C15 \\sim C14 \\sim C13 \\sim C12 \\sim C16 \\sim C3 \\sim
C1 \\sim C6 \\sim C2 \\sim C5 \\sim C4 \\sim C7: within 3.8A with sigma of 0.01
and sigma for terminal atoms of 0.02
3.a Riding coordinates:
 N1(H1), N3(H3)
3.b Secondary CH2 refined with riding coordinates:
 C24(H24A,H24B), C26(H26A,H26B), C28(H28A,H28B), C30(H30A,H30B)
3.c Aromatic/amide H refined with riding coordinates:
 N2(H2), C2(H2A), C3(H3A), C5(H5), C6(H6), C11(H11), C12(H12), C14(H14),
 C15(H15), C18(H18), C19(H19), C21(H21), C22(H22)
3.d Idealised Me refined as rotating group:
 C7(H7A,H7B,H7C), C16(H16A,H16B,H16C), C23(H23A,H23B,H23C), C25(H25A,H25B,
 H25C), C27(H27A,H27B,H27C), C29(H29A,H29B,H29C), C31(H31A,H31B,H31C)
3.e Boron cage BH refined with riding coordinates:
 B2(H2B), B3(H3B), B5(H5A), B6(H6A), B7(H7), B8(H8), B9(H9), B10(H10), B11(H11A)
;

loop_
_space_group_symop_id
_space_group_symop_operation_xyz
1 'x, y, z'
2 '-x+1/2, y+1/2, -z+1/2'
3 '-x, -y, -z'
4 'x-1/2, -y-1/2, z-1/2'

loop_
_atom_site_label
_atom_site_type_symbol
_atom_site_fract_x
_atom_site_fract_y
_atom_site_fract_z
_atom_site_U_iso_or_equiv
_atom_site_adp_type
_atom_site_occupancy
_atom_site_calc_flag
_atom_site_refinement_flags_posn
S1 S 0.10075(10) 0.18836(6) 0.19600(6) 0.0492(4) Uani 1 d .
S2 S 0.0353(2) 0.35992(10) 0.34644(11) 0.0951(7) Uani 1 d .
S3 S 0.11504(9) 0.55833(6) 0.17401(6) 0.0464(4) Uani 1 d .
O1 O 0.0977(3) 0.12756(17) 0.2398(2) 0.0654(11) Uani 1 d .
O2 O 0.0161(3) 0.24385(18) 0.19582(19) 0.0603(10) Uani 1 d .
O3 O 0.0675(7) 0.3035(3) 0.3885(3) 0.141(3) Uani 1 d .
O4 O -0.0753(6) 0.3598(4) 0.3126(4) 0.150(3) Uani 1 d .
O5 O 0.2847(5) 0.3815(4) 0.3478(2) 0.1148(19) Uani 1 d .
O6 O 0.0212(3) 0.50855(18) 0.15949(19) 0.0607(10) Uani 1 d .
O7 O 0.1031(3) 0.61790(17) 0.21773(19) 0.0578(9) Uani 1 d .
N1 N 0.2254(3) 0.2233(2) 0.21473(19) 0.0482(10) Uani 1 d .
H1 H 0.2744 0.1888 0.2142 0.058 Uiso 1 d R
N2 N 0.1124(4) 0.3661(2) 0.2861(2) 0.0653(13) Uani 1 d .
H2 H 0.0761 0.3646 0.2461 0.078 Uiso 1 calc R
N3 N 0.2272(3) 0.51476(19) 0.20698(18) 0.0453(9) Uani 1 d .
H3 H 0.2824 0.5454 0.2164 0.054 Uiso 1 d R
C1 C 0.0834(6) 0.1533(4) 0.1152(3) 0.0873(17) Uani 1 d .
C2 C 0.0236(6) 0.1899(4) 0.0631(3) 0.0966(18) Uani 1 d .
H2A H -0.0100 0.2343 0.0701 0.116 Uiso 1 calc R
C3 C 0.0126(7) 0.1617(5) 0.0000(4) 0.116(2) Uani 1 d .
H3A H -0.0334 0.1854 -0.0347 0.139 Uiso 1 calc R
C4 C 0.0660(9) 0.1018(6) -0.0120(4) 0.130(2) Uani 1 d .
C5 C 0.1122(8) 0.0563(5) 0.0435(5) 0.133(2) Uani 1 d .
H5 H 0.1312 0.0081 0.0372 0.159 Uiso 1 calc R
C6 C 0.1272(8) 0.0860(5) 0.1058(4) 0.121(2) Uani 1 d .
H6 H 0.1671 0.0605 0.1415 0.145 Uiso 1 calc R
C7 C 0.0630(11) 0.0731(8) -0.0855(6) 0.190(4) Uani 1 d .
H7A H 0.0139 0.1038 -0.1157 0.285 Uiso 1 calc GR
H7B H 0.0339 0.0244 -0.0888 0.285 Uiso 1 calc GR
H7C H 0.1392 0.0739 -0.0963 0.285 Uiso 1 calc GR
C8 C 0.2805(4) 0.3704(2) 0.2324(2) 0.0410(10) Uani 1 d .
C9 C 0.2291(5) 0.3736(3) 0.2941(3) 0.0544(13) Uani 1 d .
C10 C 0.0623(10) 0.4425(4) 0.3891(5) 0.136(2) Uani 1 d .
C11 C 0.0459(9) 0.5067(4) 0.3556(5) 0.131(2) Uani 1 d .
H11 H 0.0272 0.5068 0.3096 0.157 Uiso 1 calc R
C12 C 0.0569(11) 0.5702(5) 0.3894(6) 0.149(2) Uani 1 d .
H12 H 0.0306 0.6136 0.3691 0.178 Uiso 1 calc R
C13 C 0.1142(11) 0.5682(5) 0.4623(6) 0.150(2) Uani 1 d .
C14 C 0.1367(10) 0.5007(5) 0.4948(6) 0.152(3) Uani 1 d .
H14 H 0.1625 0.4993 0.5402 0.183 Uiso 1 calc R
C15 C 0.1204(10) 0.4371(5) 0.4592(6) 0.147(2) Uani 1 d .
H15 H 0.1446 0.3927 0.4781 0.177 Uiso 1 calc R
C16 C 0.1359(13) 0.6377(5) 0.5017(7) 0.175(4) Uani 1 d .
H16A H 0.1173 0.6305 0.5453 0.263 Uiso 1 calc GR
H16B H 0.0889 0.6758 0.4798 0.263 Uiso 1 calc GR
H16C H 0.2154 0.6510 0.5051 0.263 Uiso 1 calc GR
C17 C 0.1425(4) 0.5945(2) 0.0987(2) 0.0508(12) Uani 1 d .
C18 C 0.0721(5) 0.5800(3) 0.0402(3) 0.0717(16) Uani 1 d .
H18 H 0.0070 0.5517 0.0408 0.086 Uiso 1 calc R
C19 C 0.0946(6) 0.6058(4) -0.0184(3) 0.0843(19) Uani 1 d .
H19 H 0.0446 0.5953 -0.0572 0.101 Uiso 1 calc R
C20 C 0.1909(7) 0.6473(4) -0.0213(3) 0.086(2) Uani 1 d .
C21 C 0.2623(7) 0.6655(4) 0.0379(4) 0.100(2) Uani 1 d .
H21 H 0.3253 0.6957 0.0373 0.120 Uiso 1 calc R
C22 C 0.2380(6) 0.6379(4) 0.0975(3) 0.094(2) Uani 1 d .
H22 H 0.2862 0.6487 0.1369 0.113 Uiso 1 calc R
C23 C 0.2226(8) 0.6750(6) -0.0858(4) 0.126(3) Uani 1 d .
H23A H 0.1641 0.6614 -0.1219 0.188 Uiso 1 calc GR
H23B H 0.2946 0.6542 -0.0923 0.188 Uiso 1 calc GR
H23C H 0.2293 0.7269 -0.0840 0.188 Uiso 1 calc GR
B1 B 0.2753(5) 0.2895(3) 0.1880(3) 0.0465(12) Uani 1 d .
B2 B 0.4060(4) 0.3220(3) 0.2362(3) 0.0549(15) Uani 1 d .
H2B H 0.4482 0.2928 0.2804 0.066 Uiso 1 calc R
B3 B 0.4038(5) 0.4179(3) 0.2323(3) 0.0530(14) Uani 1 d .
H3B H 0.4448 0.4507 0.2745 0.064 Uiso 1 calc R
B4 B 0.2748(4) 0.4475(3) 0.1826(3) 0.0418(11) Uani 1 d .
B5 B 0.1954(5) 0.3672(3) 0.1560(3) 0.0402(11) Uani 1 d .
H5A H 0.1009 0.3669 0.1487 0.048 Uiso 1 calc R
B6 B 0.2744(5) 0.3164(3) 0.1043(3) 0.0554(14) Uani 1 d .
H6A H 0.2324 0.2835 0.0624 0.066 Uiso 1 calc R
B7 B 0.4063(5) 0.2884(3) 0.1558(4) 0.0644(17) Uani 1 d .
H7 H 0.4494 0.2370 0.1475 0.077 Uiso 1 calc R
B8 B 0.4843(6) 0.3681(3) 0.1814(4) 0.072(2) Uani 1 d .
H8 H 0.5788 0.3686 0.1896 0.086 Uiso 1 calc R
B9 B 0.4042(5) 0.4445(3) 0.1488(3) 0.0595(16) Uani 1 d .
H9 H 0.4464 0.4946 0.1359 0.071 Uiso 1 calc R
B10 B 0.2736(5) 0.4129(3) 0.1016(3) 0.0537(14) Uani 1 d .
H10 H 0.2297 0.4421 0.0578 0.064 Uiso 1 calc R
B11 B 0.4058(6) 0.3656(3) 0.1007(4) 0.0709(19) Uani 1 d .
H11A H 0.4485 0.3643 0.0566 0.085 Uiso 1 calc R
N4 N -0.2735(4) 0.6252(3) 0.1757(3) 0.0786(15) Uani 1 d .
C24 C -0.1723(7) 0.6554(6) 0.1438(7) 0.163(5) Uani 1 d .
H24A H -0.1385 0.6165 0.1214 0.196 Uiso 1 calc R
H24B H -0.1137 0.6745 0.1782 0.196 Uiso 1 calc R
C25 C -0.2149(12) 0.7165(7) 0.0933(7) 0.204(6) Uani 1 d .
H25A H -0.2102 0.7001 0.0492 0.306 Uiso 1 calc GR
H25B H -0.1676 0.7588 0.1031 0.306 Uiso 1 calc GR
H25C H -0.2931 0.7284 0.0964 0.306 Uiso 1 calc GR
C26 C -0.3211(8) 0.6887(6) 0.2074(7) 0.162(5) Uani 1 d .
H26A H -0.3871 0.6741 0.2272 0.194 Uiso 1 calc R
H26B H -0.3453 0.7260 0.1747 0.194 Uiso 1 calc R
C27 C -0.2247(9) 0.7182(7) 0.2615(7) 0.190(6) Uani 1 d .
H27A H -0.1512 0.7039 0.2513 0.285 Uiso 1 calc GR
H27B H -0.2342 0.6987 0.3039 0.285 Uiso 1 calc GR
H27C H -0.2290 0.7702 0.2629 0.285 Uiso 1 calc GR
C28 C -0.2207(10) 0.5686(6) 0.2205(6) 0.149(4) Uani 1 d .
H28A H -0.1593 0.5904 0.2514 0.179 Uiso 1 calc R
H28B H -0.1862 0.5331 0.1947 0.179 Uiso 1 calc R
C29 C -0.2993(12) 0.5291(7) 0.2598(8) 0.199(6) Uani 1 d .
H29A H -0.3775 0.5427 0.2440 0.298 Uiso 1 calc GR
H29B H -0.2799 0.5417 0.3058 0.298 Uiso 1 calc GR
H29C H -0.2908 0.4777 0.2546 0.298 Uiso 1 calc GR
C30 C -0.3747(11) 0.6087(9) 0.1259(6) 0.194(7) Uani 1 d .
H30A H -0.3950 0.6491 0.0960 0.233 Uiso 1 calc R
H30B H -0.4404 0.5954 0.1465 0.233 Uiso 1 calc R
C31 C -0.3211(17) 0.5321(8) 0.0841(8) 0.239(8) Uani 1 d .
H31A H -0.3843 0.5074 0.0579 0.359 Uiso 1 calc GR
H31B H -0.2817 0.4992 0.1165 0.359 Uiso 1 calc GR
H31C H -0.2690 0.5491 0.0559 0.359 Uiso 1 calc GR

loop_
_atom_site_aniso_label
_atom_site_aniso_U_11
_atom_site_aniso_U_22
_atom_site_aniso_U_33
_atom_site_aniso_U_23
_atom_site_aniso_U_13
_atom_site_aniso_U_12
S1 0.0500(7) 0.0405(7) 0.0545(8) 0.0014(5) 0.0003(5) -0.0004(5)
S2 0.1287(18) 0.0761(11) 0.0984(15) -0.0238(10) 0.0734(13) -0.0208(10)
S3 0.0429(7) 0.0435(7) 0.0513(8) -0.0085(5) 0.0029(5) 0.0014(5)
O1 0.063(2) 0.049(2) 0.081(3) 0.0138(17) 0.000(2) -0.0078(16)
O2 0.0499(19) 0.0517(19) 0.079(3) -0.0022(17) 0.0090(17) 0.0030(16)
O3 0.246(7) 0.078(3) 0.125(5) 0.013(3) 0.110(5) -0.010(4)
O4 0.101(4) 0.217(8) 0.150(6) -0.046(5) 0.072(4) 0.004(4)
O5 0.102(4) 0.198(6) 0.041(3) -0.004(3) -0.003(2) -0.007(4)
O6 0.0454(18) 0.056(2) 0.080(3) -0.0105(18) 0.0077(17) -0.0043(16)
O7 0.055(2) 0.0490(18) 0.069(2) -0.0148(16) 0.0082(17) 0.0093(15)
N1 0.048(2) 0.041(2) 0.053(2) 0.0053(17) 0.0014(18) 0.0055(17)
N2 0.070(3) 0.079(3) 0.052(3) -0.015(2) 0.025(2) -0.008(2)
N3 0.047(2) 0.0406(19) 0.045(2) 0.0013(16) -0.0030(17) -0.0015(17)
C1 0.096(3) 0.098(4) 0.058(3) -0.027(3) -0.021(3) 0.034(3)
C2 0.100(4) 0.116(4) 0.063(3) -0.010(3) -0.020(3) 0.033(3)
C3 0.124(4) 0.137(4) 0.071(3) -0.017(3) -0.035(3) 0.036(4)
C4 0.141(4) 0.155(4) 0.080(4) -0.035(4) -0.027(4) 0.040(4)
C5 0.149(4) 0.149(4) 0.087(4) -0.035(4) -0.024(4) 0.046(4)
C6 0.139(4) 0.131(4) 0.079(4) -0.032(3) -0.030(4) 0.049(4)
C7 0.210(9) 0.233(9) 0.106(7) -0.054(7) -0.039(7) 0.055(8)
C8 0.039(2) 0.040(2) 0.042(3) 0.0036(18) -0.0016(19) -0.0008(18)
C9 0.065(3) 0.059(3) 0.036(3) 0.001(2) -0.003(2) -0.005(2)
C10 0.243(6) 0.081(3) 0.117(4) -0.021(3) 0.130(4) -0.032(4)
C11 0.226(6) 0.068(3) 0.128(4) -0.018(3) 0.118(4) -0.032(4)
C12 0.247(6) 0.089(4) 0.140(5) -0.015(4) 0.121(5) -0.034(4)
C13 0.239(6) 0.093(4) 0.145(5) -0.026(4) 0.114(5) -0.037(4)
C14 0.248(6) 0.099(4) 0.136(5) -0.022(4) 0.108(5) -0.037(4)
C15 0.243(6) 0.090(4) 0.134(5) -0.018(4) 0.108(5) -0.034(4)
C16 0.267(9) 0.111(6) 0.171(8) -0.036(6) 0.110(7) -0.042(6)
C17 0.053(3) 0.043(2) 0.052(3) -0.004(2) -0.007(2) 0.005(2)
C18 0.073(4) 0.074(4) 0.060(4) 0.000(3) -0.012(3) 0.002(3)
C19 0.094(5) 0.108(5) 0.045(4) 0.005(3) -0.010(3) 0.008(4)
C20 0.105(5) 0.101(5) 0.053(4) 0.029(3) 0.016(4) 0.039(4)
C21 0.108(5) 0.114(5) 0.076(5) 0.036(4) 0.013(4) -0.029(5)
C22 0.096(5) 0.126(6) 0.055(4) 0.010(4) -0.007(3) -0.036(4)
C23 0.146(7) 0.164(8) 0.071(5) 0.047(5) 0.032(5) 0.048(7)
B1 0.050(3) 0.041(3) 0.048(3) 0.000(2) 0.003(2) -0.001(2)
B2 0.039(3) 0.053(3) 0.070(4) 0.014(3) 0.000(3) 0.004(3)
B3 0.041(3) 0.054(3) 0.061(4) 0.001(3) -0.002(2) -0.001(3)
B4 0.043(3) 0.040(3) 0.041(3) -0.003(2) 0.002(2) -0.002(2)
B5 0.044(3) 0.039(3) 0.036(3) 0.000(2) 0.001(2) 0.002(2)
B6 0.073(4) 0.047(3) 0.048(3) -0.007(2) 0.016(3) 0.009(3)
B7 0.059(3) 0.051(3) 0.085(5) 0.001(3) 0.017(3) 0.015(3)
B8 0.050(3) 0.062(4) 0.107(6) 0.012(4) 0.025(4) 0.008(3)
B9 0.055(3) 0.055(3) 0.072(4) 0.009(3) 0.022(3) -0.002(3)
B10 0.074(4) 0.046(3) 0.045(3) 0.005(2) 0.022(3) 0.003(3)
B11 0.079(4) 0.063(4) 0.079(5) 0.006(3) 0.039(4) 0.008(3)
N4 0.055(3) 0.083(3) 0.103(4) 0.009(3) 0.028(3) 0.016(2)
C24 0.078(5) 0.140(8) 0.277(16) 0.077(9) 0.047(7) 0.005(5)
C25 0.287(16) 0.158(10) 0.170(12) 0.081(9) 0.045(12) -0.012(11)
C26 0.115(7) 0.145(9) 0.244(15) -0.056(9) 0.085(8) -0.013(7)
C27 0.157(10) 0.175(11) 0.229(15) -0.055(11) 0.001(10) -0.083(9)
C28 0.157(9) 0.130(8) 0.167(11) 0.059(7) 0.048(8) 0.010(7)
C29 0.230(13) 0.167(11) 0.219(15) -0.013(10) 0.096(11) -0.096(11)
C30 0.137(9) 0.320(19) 0.123(9) 0.052(11) 0.013(8) -0.079(11)
C31 0.40(2) 0.199(13) 0.146(12) 0.004(10) 0.137(14) 0.075(16)

loop_
_atom_type_symbol
_atom_type_description
_atom_type_scat_dispersion_real
_atom_type_scat_dispersion_imag
_atom_type_scat_source
C C 0.0033 0.0016 'International Tables Vol C Tables 4.2.6.8 and 6.1.1.4'
H H 0.0000 0.0000 'International Tables Vol C Tables 4.2.6.8 and 6.1.1.4'
B B 0.0013 0.0007 'International Tables Vol C Tables 4.2.6.8 and 6.1.1.4'
N N 0.0061 0.0033 'International Tables Vol C Tables 4.2.6.8 and 6.1.1.4'
O O 0.0106 0.0060 'International Tables Vol C Tables 4.2.6.8 and 6.1.1.4'
S S 0.1246 0.1234 'International Tables Vol C Tables 4.2.6.8 and 6.1.1.4'

loop_
_geom_angle_atom_site_label_1
_geom_angle_atom_site_label_2
_geom_angle_atom_site_label_3
_geom_angle
O1 S1 N1 106.2(2)
O1 S1 C1 106.7(3)
O2 S1 O1 118.2(2)
O2 S1 N1 109.2(2)
O2 S1 C1 106.5(3)
N1 S1 C1 109.9(3)
O3 S2 O4 117.5(5)
O3 S2 N2 113.1(3)
O3 S2 C10 109.7(5)
O4 S2 N2 102.5(4)
O4 S2 C10 109.5(5)
N2 S2 C10 103.5(3)
O6 S3 O7 118.0(2)
O6 S3 N3 109.0(2)
O6 S3 C17 107.8(2)
O7 S3 N3 106.1(2)
O7 S3 C17 107.8(2)
N3 S3 C17 107.7(2)
S1 N1 H1 107.2
B1 N1 S1 130.0(3)
B1 N1 H1 107.1
S2 N2 H2 117.2
C9 N2 S2 125.6(4)
C9 N2 H2 117.2
S3 N3 H3 108.1
B4 N3 S3 127.7(3)
B4 N3 H3 108.1
C2 C1 S1 121.5(5)
C2 C1 C6 120.1(6)
C6 C1 S1 118.4(5)
C1 C2 H2A 119.8
C1 C2 C3 120.3(7)
C3 C2 H2A 119.8
C2 C3 H3A 119.5
C4 C3 C2 121.0(7)
C4 C3 H3A 119.5
C3 C4 C5 118.2(9)
C3 C4 C7 121.1(9)
C5 C4 C7 119.9(9)
C4 C5 H5 120.8
C6 C5 C4 118.3(8)
C6 C5 H5 120.8
C1 C6 C5 119.7(8)
C1 C6 H6 120.1
C5 C6 H6 120.1
C4 C7 H7A 109.5
C4 C7 H7B 109.5
C4 C7 H7C 109.5
H7A C7 H7B 109.5
H7A C7 H7C 109.5
H7B C7 H7C 109.5
C9 C8 B1 119.4(4)
C9 C8 B2 116.6(4)
C9 C8 B3 116.6(4)
C9 C8 B4 118.8(4)
C9 C8 B5 121.0(4)
B2 C8 B1 62.4(3)
B2 C8 B4 113.6(4)
B3 C8 B1 113.5(4)
B3 C8 B2 62.3(3)
B3 C8 B4 62.1(3)
B3 C8 B5 113.1(4)
B4 C8 B1 113.5(4)
B5 C8 B1 61.9(3)
B5 C8 B2 113.3(4)
B5 C8 B4 62.3(3)
O5 C9 N2 121.1(6)
O5 C9 C8 123.1(5)
N2 C9 C8 115.7(4)
C11 C10 S2 120.1(8)
C11 C10 C15 123.1(8)
C15 C10 S2 116.0(7)
C10 C11 H11 120.0
C12 C11 C10 119.9(10)
C12 C11 H11 120.0
C11 C12 H12 121.1
C11 C12 C13 117.7(10)
C13 C12 H12 121.1
C14 C13 C12 119.8(8)
C14 C13 C16 119.4(11)
C16 C13 C12 120.5(10)
C13 C14 H14 120.0
C15 C14 C13 120.0(11)
C15 C14 H14 120.0
C10 C15 H15 121.4
C14 C15 C10 117.2(9)
C14 C15 H15 121.4
C13 C16 H16A 109.5
C13 C16 H16B 109.5
C13 C16 H16C 109.5
H16A C16 H16B 109.5
H16A C16 H16C 109.5
H16B C16 H16C 109.5
C18 C17 S3 121.4(4)
C18 C17 C22 118.7(6)
C22 C17 S3 119.9(4)
C17 C18 H18 119.1
C19 C18 C17 121.8(6)
C19 C18 H18 119.1
C18 C19 H19 119.6
C18 C19 C20 120.7(6)
C20 C19 H19 119.6
C19 C20 C21 118.9(6)
C19 C20 C23 122.9(7)
C21 C20 C23 118.2(8)
C20 C21 H21 120.4
C22 C21 C20 119.3(7)
C22 C21 H21 120.4
C17 C22 C21 120.5(6)
C17 C22 H22 119.8
C21 C22 H22 119.8
C20 C23 H23A 109.5
C20 C23 H23B 109.5
C20 C23 H23C 109.5
H23A C23 H23B 109.5
H23A C23 H23C 109.5
H23B C23 H23C 109.5
N1 B1 C8 119.5(4)
N1 B1 B2 115.3(4)
N1 B1 B5 125.0(4)
N1 B1 B6 129.5(4)
N1 B1 B7 122.9(4)
C8 B1 B2 58.2(3)
C8 B1 B5 58.4(3)
C8 B1 B6 104.9(3)
C8 B1 B7 104.1(4)
B5 B1 B2 107.0(4)
B6 B1 B2 107.9(4)
B6 B1 B5 60.0(3)
B7 B1 B2 59.0(3)
B7 B1 B5 108.3(4)
B7 B1 B6 61.2(4)
C8 B2 B1 59.4(3)
C8 B2 H2B 124.3
C8 B2 B3 58.2(3)
C8 B2 B7 105.8(4)
C8 B2 B8 104.7(4)
B1 B2 H2B 121.6
B3 B2 B1 107.7(4)
B3 B2 H2B 121.7
B3 B2 B8 60.0(3)
B7 B2 B1 59.9(3)
B7 B2 H2B 121.9
B7 B2 B3 108.2(4)
B7 B2 B8 60.1(4)
B8 B2 B1 107.6(5)
B8 B2 H2B 122.6
C8 B3 B2 59.4(3)
C8 B3 H3B 123.4
C8 B3 B4 60.2(3)
C8 B3 B8 105.8(4)
C8 B3 B9 106.1(4)
B2 B3 H3B 120.8
B2 B3 B4 109.7(4)
B2 B3 B8 60.2(3)
B2 B3 B9 108.4(4)
B4 B3 H3B 120.6
B4 B3 B8 108.3(5)
B4 B3 B9 59.9(3)
B8 B3 H3B 122.4
B8 B3 B9 59.7(4)
B9 B3 H3B 122.3
N3 B4 C8 117.9(4)
N3 B4 B3 113.7(4)
N3 B4 B5 125.9(4)
N3 B4 B9 123.6(4)
N3 B4 B10 132.0(4)
C8 B4 B3 57.7(3)
C8 B4 B5 58.2(3)
C8 B4 B9 104.3(4)
C8 B4 B10 104.2(3)
B3 B4 B5 106.2(4)
B9 B4 B3 60.0(3)
B9 B4 B5 107.3(4)
B10 B4 B3 107.6(4)
B10 B4 B5 59.5(3)
B10 B4 B9 60.3(3)
C8 B5 B1 59.7(3)
C8 B5 B4 59.5(3)
C8 B5 H5A 123.8
C8 B5 B6 105.8(4)
C8 B5 B10 105.5(4)
B1 B5 B4 109.4(4)
B1 B5 H5A 120.8
B1 B5 B6 60.0(3)
B4 B5 H5A 120.9
B6 B5 B4 108.4(4)
B6 B5 H5A 122.1
B10 B5 B1 108.4(4)
B10 B5 B4 59.7(3)
B10 B5 H5A 122.4
B10 B5 B6 60.2(3)
B1 B6 B5 60.0(3)
B1 B6 H6A 121.9
B1 B6 B7 59.2(3)
B1 B6 B11 107.7(4)
B5 B6 H6A 122.5
B5 B6 B7 106.7(4)
B5 B6 B11 107.1(4)
B7 B6 H6A 122.3
B10 B6 B1 107.9(4)
B10 B6 B5 59.5(3)
B10 B6 H6A 121.8
B10 B6 B7 107.6(4)
B10 B6 B11 59.9(3)
B11 B6 H6A 121.9
B11 B6 B7 60.1(4)
B1 B7 B6 59.6(3)
B1 B7 H7 121.2
B1 B7 B11 107.7(4)
B2 B7 B1 61.1(3)
B2 B7 B6 108.3(4)
B2 B7 H7 121.1
B2 B7 B8 60.5(4)
B2 B7 B11 107.6(4)
B6 B7 H7 122.2
B6 B7 B11 59.8(4)
B8 B7 B1 108.8(4)
B8 B7 B6 107.1(4)
B8 B7 H7 122.0
B8 B7 B11 58.8(4)
B11 B7 H7 122.5
B2 B8 H8 121.6
B3 B8 B2 59.8(4)
B3 B8 H8 122.1
B7 B8 B2 59.4(4)
B7 B8 B3 107.6(4)
B7 B8 H8 121.2
B7 B8 B9 109.2(5)
B9 B8 B2 108.6(4)
B9 B8 B3 60.2(3)
B9 B8 H8 121.3
B11 B8 B2 109.2(5)
B11 B8 B3 108.2(4)
B11 B8 B7 61.8(4)
B11 B8 H8 120.8
B11 B8 B9 59.8(4)
B3 B9 H9 122.1
B3 B9 B10 107.2(4)
B4 B9 B3 60.0(3)
B4 B9 H9 121.1
B4 B9 B10 59.8(3)
B8 B9 B3 60.0(4)
B8 B9 B4 108.6(4)
B8 B9 H9 121.6
B8 B9 B10 107.9(4)
B10 B9 H9 122.0
B11 B9 B3 108.1(4)
B11 B9 B4 109.3(4)
B11 B9 B8 59.9(4)
B11 B9 H9 121.0
B11 B9 B10 60.8(4)
B4 B10 B6 109.4(4)
B4 B10 B9 59.9(3)
B4 B10 H10 121.1
B4 B10 B11 107.9(5)
B5 B10 B4 60.8(3)
B5 B10 B6 60.3(3)
B5 B10 B9 108.0(4)
B5 B10 H10 121.3
B5 B10 B11 108.5(4)
B6 B10 B9 108.1(4)
B6 B10 H10 120.8
B6 B10 B11 60.8(3)
B9 B10 H10 122.3
B9 B10 B11 59.0(4)
B11 B10 H10 121.9
B6 B11 B7 60.0(3)
B6 B11 H11A 121.9
B7 B11 H11A 122.3
B8 B11 B6 107.7(5)
B8 B11 B7 59.3(4)
B8 B11 B10 107.9(5)
B8 B11 H11A 121.8
B9 B11 B6 107.9(4)
B9 B11 B7 107.6(5)
B9 B11 B8 60.3(4)
B9 B11 B10 60.3(3)
B9 B11 H11A 121.5
B10 B11 B6 59.3(3)
B10 B11 B7 107.1(4)
B10 B11 H11A 122.1
C26 N4 C24 105.6(7)
C28 N4 C24 103.9(6)
C28 N4 C26 116.1(9)
C28 N4 C30 120.3(9)
C30 N4 C24 112.2(8)
C30 N4 C26 98.2(9)
N4 C24 H24A 109.6
N4 C24 H24B 109.6
N4 C24 C25 110.4(8)
H24A C24 H24B 108.1
C25 C24 H24A 109.6
C25 C24 H24B 109.6
C24 C25 H25A 109.5
C24 C25 H25B 109.5
C24 C25 H25C 109.5
H25A C25 H25B 109.5
H25A C25 H25C 109.5
H25B C25 H25C 109.5
N4 C26 H26A 110.2
N4 C26 H26B 110.2
N4 C26 C27 107.5(8)
H26A C26 H26B 108.5
C27 C26 H26A 110.2
C27 C26 H26B 110.2
C26 C27 H27A 109.5
C26 C27 H27B 109.5
C26 C27 H27C 109.5
H27A C27 H27B 109.5
H27A C27 H27C 109.5
H27B C27 H27C 109.5
N4 C28 H28A 108.2
N4 C28 H28B 108.2
N4 C28 C29 116.2(10)
H28A C28 H28B 107.4
C29 C28 H28A 108.2
C29 C28 H28B 108.2
C28 C29 H29A 109.5
C28 C29 H29B 109.5
C28 C29 H29C 109.5
H29A C29 H29B 109.5
H29A C29 H29C 109.5
H29B C29 H29C 109.5
N4 C30 H30A 111.7
N4 C30 H30B 111.7
N4 C30 C31 100.4(11)
H30A C30 H30B 109.5
C31 C30 H30A 111.7
C31 C30 H30B 111.7
C30 C31 H31A 109.5
C30 C31 H31B 109.5
C30 C31 H31C 109.5
H31A C31 H31B 109.5
H31A C31 H31C 109.5
H31B C31 H31C 109.5

loop_
_geom_bond_atom_site_label_1
_geom_bond_atom_site_label_2
_geom_bond_distance
S1 O1 1.438(4)
S1 O2 1.429(3)
S1 N1 1.594(4)
S1 C1 1.754(6)
S2 O3 1.364(6)
S2 O4 1.376(7)
S2 N2 1.649(5)
S2 C10 1.757(8)
S3 O6 1.432(3)
S3 O7 1.436(3)
S3 N3 1.602(4)
S3 C17 1.754(5)
O5 C9 1.196(6)
N1 H1 0.8601
N1 B1 1.495(6)
N2 H2 0.8600
N2 C9 1.366(7)
N3 H3 0.8600
N3 B4 1.479(6)
C1 C2 1.359(9)
C1 C6 1.369(10)
C2 H2A 0.9300
C2 C3 1.378(10)
C3 H3A 0.9300
C3 C4 1.313(12)
C4 C5 1.446(13)
C4 C7 1.586(14)
C5 H5 0.9300
C5 C6 1.370(11)
C6 H6 0.9300
C7 H7A 0.9600
C7 H7B 0.9600
C7 H7C 0.9600
C8 C9 1.483(7)
C8 B1 1.742(7)
C8 B2 1.720(7)
C8 B3 1.699(7)
C8 B4 1.743(6)
C8 B5 1.718(7)
C10 C11 1.365(12)
C10 C15 1.490(15)
C11 H11 0.9300
C11 C12 1.355(11)
C12 H12 0.9300
C12 C13 1.535(16)
C13 C14 1.417(14)
C13 C16 1.514(13)
C14 H14 0.9300
C14 C15 1.376(12)
C15 H15 0.9300
C16 H16A 0.9600
C16 H16B 0.9600
C16 H16C 0.9600
C17 C18 1.368(7)
C17 C22 1.385(8)
C18 H18 0.9300
C18 C19 1.354(9)
C19 H19 0.9300
C19 C20 1.378(10)
C20 C21 1.400(10)
C20 C23 1.515(10)
C21 H21 0.9300
C21 C22 1.393(9)
C22 H22 0.9300
C23 H23A 0.9600
C23 H23B 0.9600
C23 H23C 0.9600
B1 B2 1.794(8)
B1 B5 1.780(7)
B1 B6 1.781(8)
B1 B7 1.774(9)
B2 H2B 1.1000
B2 B3 1.770(8)
B2 B7 1.756(10)
B2 B8 1.776(9)
B3 H3B 1.1000
B3 B4 1.775(7)
B3 B8 1.771(10)
B3 B9 1.775(9)
B4 B5 1.791(7)
B4 B9 1.773(8)
B4 B10 1.772(8)
B5 H5A 1.1000
B5 B6 1.782(8)
B5 B10 1.767(8)
B6 H6A 1.1000
B6 B7 1.809(9)
B6 B10 1.779(8)
B6 B11 1.806(9)
B7 H7 1.1000
B7 B8 1.768(9)
B7 B11 1.812(9)
B8 H8 1.1000
B8 B9 1.766(9)
B8 B11 1.759(12)
B9 H9 1.1000
B9 B10 1.781(9)
B9 B11 1.757(9)
B10 H10 1.1000
B10 B11 1.790(9)
B11 H11A 1.1000
N4 C24 1.551(10)
N4 C26 1.491(11)
N4 C28 1.461(10)
N4 C30 1.470(13)
C24 H24A 0.9700
C24 H24B 0.9700
C24 C25 1.555(13)
C25 H25A 0.9600
C25 H25B 0.9600
C25 H25C 0.9600
C26 H26A 0.9700
C26 H26B 0.9700
C26 C27 1.552(14)
C27 H27A 0.9600
C27 H27B 0.9600
C27 H27C 0.9600
C28 H28A 0.9700
C28 H28B 0.9700
C28 C29 1.507(15)
C29 H29A 0.9600
C29 H29B 0.9600
C29 H29C 0.9600
C30 H30A 0.9700
C30 H30B 0.9700
C30 C31 1.815(19)
C31 H31A 0.9600
C31 H31B 0.9600
C31 H31C 0.9600

loop_
_geom_torsion_atom_site_label_1
_geom_torsion_atom_site_label_2
_geom_torsion_atom_site_label_3
_geom_torsion_atom_site_label_4
_geom_torsion
S1 N1 B1 C8 99.4(5)
S1 N1 B1 B2 165.6(4)
S1 N1 B1 B5 29.2(7)
S1 N1 B1 B6 -48.5(7)
S1 N1 B1 B7 -126.3(5)
S1 C1 C2 C3 179.1(7)
S1 C1 C6 C5 178.2(8)
S2 N2 C9 O5 -5.5(8)
S2 N2 C9 C8 173.9(3)
S2 C10 C11 C12 174.1(8)
S2 C10 C15 C14 -176.5(8)
S3 N3 B4 C8 -117.3(4)
S3 N3 B4 B3 178.0(3)
S3 N3 B4 B5 -48.0(6)
S3 N3 B4 B9 109.3(5)
S3 N3 B4 B10 30.9(7)
S3 C17 C18 C19 -177.9(5)
S3 C17 C22 C21 178.4(6)
O1 S1 N1 B1 -176.8(4)
O1 S1 C1 C2 144.3(7)
O1 S1 C1 C6 -32.8(8)
O2 S1 N1 B1 -48.3(5)
O2 S1 C1 C2 17.1(8)
O2 S1 C1 C6 -159.9(7)
O3 S2 N2 C9 -57.4(6)
O3 S2 C10 C11 174.4(8)
O3 S2 C10 C15 3.9(9)
O4 S2 N2 C9 175.0(5)
O4 S2 C10 C11 -55.3(9)
O4 S2 C10 C15 134.2(8)
O6 S3 N3 B4 49.8(5)
O6 S3 C17 C18 6.7(5)
O6 S3 C17 C22 -172.4(5)
O7 S3 N3 B4 177.9(4)
O7 S3 C17 C18 -121.7(4)
O7 S3 C17 C22 59.2(5)
N1 S1 C1 C2 -101.0(7)
N1 S1 C1 C6 81.9(8)
N1 B1 B2 C8 -110.3(5)
N1 B1 B2 B3 -144.1(4)
N1 B1 B2 B7 114.7(5)
N1 B1 B2 B8 152.6(4)
N1 B1 B5 C8 105.9(5)
N1 B1 B5 B4 139.9(5)
N1 B1 B5 B6 -119.5(5)
N1 B1 B5 B10 -156.6(4)
N1 B1 B6 B5 112.5(5)
N1 B1 B6 B7 -110.5(6)
N1 B1 B6 B10 149.2(5)
N1 B1 B6 B11 -147.6(5)
N1 B1 B7 B2 -101.7(5)
N1 B1 B7 B6 120.5(5)
N1 B1 B7 B8 -140.3(5)
N1 B1 B7 B11 157.5(5)
N2 S2 C10 C11 53.4(10)
N2 S2 C10 C15 -117.1(7)
N3 S3 C17 C18 124.2(4)
N3 S3 C17 C22 -54.9(5)
N3 B4 B5 C8 -103.3(5)
N3 B4 B5 B1 -137.4(5)
N3 B4 B5 B6 158.8(4)
N3 B4 B5 B10 122.1(5)
N3 B4 B9 B3 100.0(5)
N3 B4 B9 B8 136.6(5)
N3 B4 B9 B10 -123.1(5)
N3 B4 B9 B11 -159.7(5)
N3 B4 B10 B5 -112.7(5)
N3 B4 B10 B6 -149.7(5)
N3 B4 B10 B9 110.2(6)
N3 B4 B10 B11 145.7(5)
C1 S1 N1 B1 68.2(5)
C1 C2 C3 C4 -4.9(16)
C2 C1 C6 C5 1.0(15)
C2 C3 C4 C5 15.6(17)
C2 C3 C4 C7 -174.2(11)
C3 C4 C5 C6 -17.9(17)
C4 C5 C6 C1 9.6(16)
C6 C1 C2 C3 -3.9(14)
C7 C4 C5 C6 171.7(10)
C8 B1 B2 B3 -33.8(4)
C8 B1 B2 B7 -135.0(4)
C8 B1 B2 B8 -97.0(4)
C8 B1 B5 B4 34.0(4)
C8 B1 B5 B6 134.6(4)
C8 B1 B5 B10 97.6(4)
C8 B1 B6 B5 -38.8(3)
C8 B1 B6 B7 98.1(4)
C8 B1 B6 B10 -2.2(5)
C8 B1 B6 B11 61.1(4)
C8 B1 B7 B2 38.3(3)
C8 B1 B7 B6 -99.5(4)
C8 B1 B7 B8 -0.2(6)
C8 B1 B7 B11 -62.5(5)
C8 B2 B3 B4 -34.4(4)
C8 B2 B3 B8 -134.7(5)
C8 B2 B3 B9 -98.2(4)
C8 B2 B7 B1 -39.2(3)
C8 B2 B7 B6 -1.5(5)
C8 B2 B7 B8 98.2(4)
C8 B2 B7 B11 61.7(5)
C8 B2 B8 B3 38.7(4)
C8 B2 B8 B7 -99.9(4)
C8 B2 B8 B9 1.9(6)
C8 B2 B8 B11 -61.7(5)
C8 B3 B4 N3 109.1(4)
C8 B3 B4 B5 -33.6(4)
C8 B3 B4 B9 -134.5(4)
C8 B3 B4 B10 -96.0(4)
C8 B3 B8 B2 -39.5(4)
C8 B3 B8 B7 -2.8(6)
C8 B3 B8 B9 99.7(4)
C8 B3 B8 B11 62.6(5)
C8 B3 B9 B4 40.1(3)
C8 B3 B9 B8 -99.2(4)
C8 B3 B9 B10 1.9(5)
C8 B3 B9 B11 -62.2(5)
C8 B4 B5 B1 -34.1(4)
C8 B4 B5 B6 -97.9(4)
C8 B4 B5 B10 -134.6(4)
C8 B4 B9 B3 -38.5(3)
C8 B4 B9 B8 -1.9(5)
C8 B4 B9 B10 98.4(4)
C8 B4 B9 B11 61.8(5)
C8 B4 B10 B5 38.6(3)
C8 B4 B10 B6 1.6(5)
C8 B4 B10 B9 -98.5(4)
C8 B4 B10 B11 -63.0(4)
C8 B5 B6 B1 39.7(3)
C8 B5 B6 B7 1.9(5)
C8 B5 B6 B10 -99.1(4)
C8 B5 B6 B11 -61.3(5)
C8 B5 B10 B4 -39.6(3)
C8 B5 B10 B6 99.6(4)
C8 B5 B10 B9 -1.4(5)
C8 B5 B10 B11 61.1(5)
C9 C8 B1 N1 -3.6(6)
C9 C8 B1 B2 -106.6(5)
C9 C8 B1 B5 111.7(5)
C9 C8 B1 B6 151.3(4)
C9 C8 B1 B7 -145.3(4)
C9 C8 B2 B1 111.0(4)
C9 C8 B2 B3 -107.6(5)
C9 C8 B2 B7 150.4(4)
C9 C8 B2 B8 -147.1(5)
C9 C8 B3 B2 107.7(4)
C9 C8 B3 B4 -110.1(4)
C9 C8 B3 B8 147.5(4)
C9 C8 B3 B9 -150.1(4)
C9 C8 B4 N3 4.9(6)
C9 C8 B4 B3 106.6(5)
C9 C8 B4 B5 -112.0(4)
C9 C8 B4 B9 146.3(4)
C9 C8 B4 B10 -151.3(4)
C9 C8 B5 B1 -109.2(4)
C9 C8 B5 B4 108.6(4)
C9 C8 B5 B6 -149.0(4)
C9 C8 B5 B10 148.2(4)
C10 S2 N2 C9 61.2(6)
C10 C11 C12 C13 13.8(16)
C11 C10 C15 C14 13.4(15)
C11 C12 C13 C14 -10.1(15)
C11 C12 C13 C16 176.2(10)
C12 C13 C14 C15 8.0(17)
C13 C14 C15 C10 -9.1(16)
C15 C10 C11 C12 -16.1(16)
C16 C13 C14 C15 -178.2(11)
C17 S3 N3 B4 -66.9(4)
C17 C18 C19 C20 0.6(10)
C18 C17 C22 C21 -0.7(10)
C18 C19 C20 C21 -3.1(11)
C18 C19 C20 C23 177.5(7)
C19 C20 C21 C22 3.6(12)
C20 C21 C22 C17 -1.7(12)
C22 C17 C18 C19 1.3(9)
C23 C20 C21 C22 -177.0(8)
B1 C8 C9 O5 112.9(6)
B1 C8 C9 N2 -66.6(6)
B1 C8 B2 B3 141.5(4)
B1 C8 B2 B7 39.5(4)
B1 C8 B2 B8 102.0(5)
B1 C8 B3 B2 -37.1(4)
B1 C8 B3 B4 105.2(4)
B1 C8 B3 B8 2.8(5)
B1 C8 B3 B9 65.2(5)
B1 C8 B4 N3 153.0(4)
B1 C8 B4 B3 -105.2(4)
B1 C8 B4 B5 36.1(4)
B1 C8 B4 B9 -65.6(5)
B1 C8 B4 B10 -3.1(5)
B1 C8 B5 B4 -142.2(4)
B1 C8 B5 B6 -39.8(3)
B1 C8 B5 B10 -102.6(4)
B1 B2 B3 C8 34.3(4)
B1 B2 B3 B4 -0.1(6)
B1 B2 B3 B8 -100.5(5)
B1 B2 B3 B9 -63.9(5)
B1 B2 B7 B6 37.7(4)
B1 B2 B7 B8 137.4(4)
B1 B2 B7 B11 100.9(4)
B1 B2 B8 B3 100.7(4)
B1 B2 B8 B7 -37.9(4)
B1 B2 B8 B9 63.9(6)
B1 B2 B8 B11 0.3(5)
B1 B5 B6 B7 -37.8(4)
B1 B5 B6 B10 -138.7(4)
B1 B5 B6 B11 -100.9(5)
B1 B5 B10 B4 -102.2(4)
B1 B5 B10 B6 37.0(4)
B1 B5 B10 B9 -64.0(5)
B1 B5 B10 B11 -1.6(5)
B1 B6 B7 B2 -38.3(4)
B1 B6 B7 B8 -102.2(5)
B1 B6 B7 B11 -138.5(4)
B1 B6 B10 B4 0.4(5)
B1 B6 B10 B5 -36.9(4)
B1 B6 B10 B9 64.0(5)
B1 B6 B10 B11 100.5(5)
B1 B6 B11 B7 36.7(4)
B1 B6 B11 B8 -0.1(5)
B1 B6 B11 B9 -63.7(5)
B1 B6 B11 B10 -100.8(4)
B1 B7 B8 B2 38.8(4)
B1 B7 B8 B3 1.9(6)
B1 B7 B8 B9 -62.0(6)
B1 B7 B8 B11 -99.8(5)
B1 B7 B11 B6 -36.8(4)
B1 B7 B11 B8 101.7(5)
B1 B7 B11 B9 64.1(6)
B1 B7 B11 B10 0.6(6)
B2 C8 C9 O5 41.0(7)
B2 C8 C9 N2 -138.4(4)
B2 C8 B1 N1 103.1(5)
B2 C8 B1 B5 -141.7(4)
B2 C8 B1 B6 -102.1(4)
B2 C8 B1 B7 -38.6(4)
B2 C8 B3 B4 142.2(4)
B2 C8 B3 B8 39.9(4)
B2 C8 B3 B9 102.2(4)
B2 C8 B4 N3 -138.1(4)
B2 C8 B4 B3 -36.3(4)
B2 C8 B4 B5 105.0(4)
B2 C8 B4 B9 3.3(5)
B2 C8 B4 B10 65.7(5)
B2 C8 B5 B1 36.8(4)
B2 C8 B5 B4 -105.5(4)
B2 C8 B5 B6 -3.1(5)
B2 C8 B5 B10 -65.8(4)
B2 B1 B5 C8 -33.4(4)
B2 B1 B5 B4 0.6(5)
B2 B1 B5 B6 101.2(4)
B2 B1 B5 B10 64.1(5)
B2 B1 B6 B5 -99.7(4)
B2 B1 B6 B7 37.3(4)
B2 B1 B6 B10 -63.0(5)
B2 B1 B6 B11 0.2(5)
B2 B1 B7 B6 -137.7(4)
B2 B1 B7 B8 -38.5(4)
B2 B1 B7 B11 -100.8(5)
B2 B3 B4 N3 143.2(4)
B2 B3 B4 C8 34.1(4)
B2 B3 B4 B5 0.5(5)
B2 B3 B4 B9 -100.4(5)
B2 B3 B4 B10 -61.9(5)
B2 B3 B8 B7 36.7(4)
B2 B3 B8 B9 139.1(4)
B2 B3 B8 B11 102.1(5)
B2 B3 B9 B4 102.6(4)
B2 B3 B9 B8 -36.7(4)
B2 B3 B9 B10 64.4(5)
B2 B3 B9 B11 0.3(5)
B2 B7 B8 B3 -36.9(4)
B2 B7 B8 B9 -100.7(5)
B2 B7 B8 B11 -138.5(4)
B2 B7 B11 B6 -101.3(4)
B2 B7 B11 B8 37.2(4)
B2 B7 B11 B9 -0.4(6)
B2 B7 B11 B10 -63.8(6)
B2 B8 B9 B3 36.6(4)
B2 B8 B9 B4 0.1(7)
B2 B8 B9 B10 -63.3(6)
B2 B8 B9 B11 -101.9(5)
B2 B8 B11 B6 -0.1(6)
B2 B8 B11 B7 -37.1(4)
B2 B8 B11 B9 100.8(5)
B2 B8 B11 B10 62.5(5)
B3 C8 C9 O5 -29.7(7)
B3 C8 C9 N2 150.9(4)
B3 C8 B1 N1 140.1(4)
B3 C8 B1 B2 37.0(4)
B3 C8 B1 B5 -104.7(4)
B3 C8 B1 B6 -65.1(5)
B3 C8 B1 B7 -1.6(5)
B3 C8 B2 B1 -141.5(4)
B3 C8 B2 B7 -102.0(4)
B3 C8 B2 B8 -39.5(4)
B3 C8 B4 N3 -101.8(5)
B3 C8 B4 B5 141.3(4)
B3 C8 B4 B9 39.6(4)
B3 C8 B4 B10 102.1(4)
B3 C8 B5 B1 105.3(4)
B3 C8 B5 B4 -36.9(4)
B3 C8 B5 B6 65.5(4)
B3 C8 B5 B10 2.8(5)
B3 B2 B7 B1 -100.3(4)
B3 B2 B7 B6 -62.7(5)
B3 B2 B7 B8 37.1(4)
B3 B2 B7 B11 0.6(5)
B3 B2 B8 B7 -138.6(4)
B3 B2 B8 B9 -36.8(4)
B3 B2 B8 B11 -100.4(4)
B3 B4 B5 C8 33.4(4)
B3 B4 B5 B1 -0.7(5)
B3 B4 B5 B6 -64.5(5)
B3 B4 B5 B10 -101.2(4)
B3 B4 B9 B8 36.6(4)
B3 B4 B9 B10 136.9(4)
B3 B4 B9 B11 100.3(5)
B3 B4 B10 B5 98.8(4)
B3 B4 B10 B6 61.8(5)
B3 B4 B10 B9 -38.4(4)
B3 B4 B10 B11 -2.8(5)
B3 B8 B9 B4 -36.6(4)
B3 B8 B9 B10 -99.9(4)
B3 B8 B9 B11 -138.5(5)
B3 B8 B11 B6 -63.7(5)
B3 B8 B11 B7 -100.7(5)
B3 B8 B11 B9 37.3(4)
B3 B8 B11 B10 -1.1(6)
B3 B9 B10 B4 38.3(4)
B3 B9 B10 B5 -0.3(5)
B3 B9 B10 B6 -64.2(5)
B3 B9 B10 B11 -101.5(5)
B3 B9 B11 B6 63.4(6)
B3 B9 B11 B7 0.0(6)
B3 B9 B11 B8 -37.1(4)
B3 B9 B11 B10 100.0(4)
B4 C8 C9 O5 -100.9(6)
B4 C8 C9 N2 79.7(5)
B4 C8 B1 N1 -151.5(4)
B4 C8 B1 B2 105.4(4)
B4 C8 B1 B5 -36.3(4)
B4 C8 B1 B6 3.4(5)
B4 C8 B1 B7 66.8(5)
B4 C8 B2 B1 -105.2(4)
B4 C8 B2 B3 36.2(4)
B4 C8 B2 B7 -65.7(5)
B4 C8 B2 B8 -3.3(6)
B4 C8 B3 B2 -142.2(4)
B4 C8 B3 B8 -102.4(5)
B4 C8 B3 B9 -40.0(3)
B4 C8 B5 B1 142.2(4)
B4 C8 B5 B6 102.4(4)
B4 C8 B5 B10 39.7(3)
B4 B3 B8 B2 -102.7(4)
B4 B3 B8 B7 -66.0(5)
B4 B3 B8 B9 36.4(4)
B4 B3 B8 B11 -0.6(6)
B4 B3 B9 B8 -139.3(4)
B4 B3 B9 B10 -38.2(4)
B4 B3 B9 B11 -102.3(5)
B4 B5 B6 B1 102.2(4)
B4 B5 B6 B7 64.4(5)
B4 B5 B6 B10 -36.5(4)
B4 B5 B6 B11 1.3(5)
B4 B5 B10 B6 139.2(4)
B4 B5 B10 B9 38.2(4)
B4 B5 B10 B11 100.6(5)
B4 B9 B10 B5 -38.6(3)
B4 B9 B10 B6 -102.4(4)
B4 B9 B10 B11 -139.8(4)
B4 B9 B11 B6 -0.4(6)
B4 B9 B11 B7 -63.7(6)
B4 B9 B11 B8 -100.9(5)
B4 B9 B11 B10 36.3(4)
B4 B10 B11 B6 102.7(4)
B4 B10 B11 B7 64.9(5)
B4 B10 B11 B8 2.4(5)
B4 B10 B11 B9 -36.0(4)
B5 C8 C9 O5 -174.1(5)
B5 C8 C9 N2 6.5(6)
B5 C8 B1 N1 -115.2(5)
B5 C8 B1 B2 141.7(4)
B5 C8 B1 B6 39.6(4)
B5 C8 B1 B7 103.1(4)
B5 C8 B2 B1 -36.6(4)
B5 C8 B2 B3 104.9(4)
B5 C8 B2 B7 2.9(5)
B5 C8 B2 B8 65.4(5)
B5 C8 B3 B2 -105.2(4)
B5 C8 B3 B4 37.0(4)
B5 C8 B3 B8 -65.4(5)
B5 C8 B3 B9 -3.0(5)
B5 C8 B4 N3 116.9(4)
B5 C8 B4 B3 -141.3(4)
B5 C8 B4 B9 -101.7(4)
B5 C8 B4 B10 -39.3(3)
B5 B1 B2 C8 33.5(4)
B5 B1 B2 B3 -0.3(6)
B5 B1 B2 B7 -101.5(4)
B5 B1 B2 B8 -63.5(5)
B5 B1 B6 B7 136.9(4)
B5 B1 B6 B10 36.7(4)
B5 B1 B6 B11 99.9(4)
B5 B1 B7 B2 99.2(4)
B5 B1 B7 B6 -38.5(4)
B5 B1 B7 B8 60.7(6)
B5 B1 B7 B11 -1.6(6)
B5 B4 B9 B3 -99.1(4)
B5 B4 B9 B8 -62.5(5)
B5 B4 B9 B10 37.8(3)
B5 B4 B9 B11 1.2(6)
B5 B4 B10 B6 -37.0(4)
B5 B4 B10 B9 -137.2(4)
B5 B4 B10 B11 -101.6(4)
B5 B6 B7 B1 38.1(4)
B5 B6 B7 B2 -0.2(5)
B5 B6 B7 B8 -64.1(5)
B5 B6 B7 B11 -100.4(4)
B5 B6 B10 B4 37.2(4)
B5 B6 B10 B9 100.8(4)
B5 B6 B10 B11 137.4(5)
B5 B6 B11 B7 99.8(4)
B5 B6 B11 B8 63.1(5)
B5 B6 B11 B9 -0.6(6)
B5 B6 B11 B10 -37.6(4)
B5 B10 B11 B6 38.3(4)
B5 B10 B11 B7 0.6(6)
B5 B10 B11 B8 -62.0(5)
B5 B10 B11 B9 -100.3(4)
B6 B1 B2 C8 96.7(4)
B6 B1 B2 B3 62.9(5)
B6 B1 B2 B7 -38.3(4)
B6 B1 B2 B8 -0.3(5)
B6 B1 B5 C8 -134.6(4)
B6 B1 B5 B4 -100.6(4)
B6 B1 B5 B10 -37.1(4)
B6 B1 B7 B2 137.7(4)
B6 B1 B7 B8 99.2(5)
B6 B1 B7 B11 36.9(4)
B6 B5 B10 B4 -139.2(4)
B6 B5 B10 B9 -101.0(4)
B6 B5 B10 B11 -38.6(4)
B6 B7 B8 B2 101.7(5)
B6 B7 B8 B3 64.8(6)
B6 B7 B8 B9 1.0(7)
B6 B7 B8 B11 -36.8(4)
B6 B7 B11 B8 138.5(5)
B6 B7 B11 B9 100.9(5)
B6 B7 B11 B10 37.5(4)
B6 B10 B11 B7 -37.8(4)
B6 B10 B11 B8 -100.3(5)
B6 B10 B11 B9 -138.7(5)
B7 B1 B2 C8 135.0(4)
B7 B1 B2 B3 101.2(5)
B7 B1 B2 B8 38.0(4)
B7 B1 B5 C8 -95.6(4)
B7 B1 B5 B4 -61.5(5)
B7 B1 B5 B6 39.1(4)
B7 B1 B5 B10 2.0(5)
B7 B1 B6 B5 -136.9(4)
B7 B1 B6 B10 -100.3(5)
B7 B1 B6 B11 -37.1(4)
B7 B2 B3 C8 97.6(4)
B7 B2 B3 B4 63.2(5)
B7 B2 B3 B8 -37.1(4)
B7 B2 B3 B9 -0.6(5)
B7 B2 B8 B3 138.6(4)
B7 B2 B8 B9 101.8(5)
B7 B2 B8 B11 38.2(4)
B7 B6 B10 B4 -62.2(5)
B7 B6 B10 B5 -99.4(4)
B7 B6 B10 B9 1.5(5)
B7 B6 B10 B11 38.0(4)
B7 B6 B11 B8 -36.7(4)
B7 B6 B11 B9 -100.4(5)
B7 B6 B11 B10 -137.4(5)
B7 B8 B9 B3 99.8(5)
B7 B8 B9 B4 63.2(6)
B7 B8 B9 B10 -0.1(7)
B7 B8 B9 B11 -38.7(5)
B7 B8 B11 B6 37.0(4)
B7 B8 B11 B9 138.0(5)
B7 B8 B11 B10 99.6(5)
B8 B2 B3 C8 134.7(5)
B8 B2 B3 B4 100.3(5)
B8 B2 B3 B9 36.5(4)
B8 B2 B7 B1 -137.4(4)
B8 B2 B7 B6 -99.7(5)
B8 B2 B7 B11 -36.5(4)
B8 B3 B4 N3 -152.8(4)
B8 B3 B4 C8 98.1(4)
B8 B3 B4 B5 64.6(5)
B8 B3 B4 B9 -36.4(4)
B8 B3 B4 B10 2.1(5)
B8 B3 B9 B4 139.3(4)
B8 B3 B9 B10 101.2(5)
B8 B3 B9 B11 37.1(4)
B8 B7 B11 B6 -138.5(5)
B8 B7 B11 B9 -37.6(4)
B8 B7 B11 B10 -101.1(5)
B8 B9 B10 B4 101.6(5)
B8 B9 B10 B5 62.9(5)
B8 B9 B10 B6 -0.9(6)
B8 B9 B10 B11 -38.2(5)
B8 B9 B11 B6 100.5(5)
B8 B9 B11 B7 37.2(4)
B8 B9 B11 B10 137.1(5)
B9 B3 B4 N3 -116.4(5)
B9 B3 B4 C8 134.5(4)
B9 B3 B4 B5 100.9(4)
B9 B3 B4 B10 38.5(4)
B9 B3 B8 B2 -139.1(4)
B9 B3 B8 B7 -102.5(5)
B9 B3 B8 B11 -37.1(4)
B9 B4 B5 C8 96.4(4)
B9 B4 B5 B1 62.3(5)
B9 B4 B5 B6 -1.5(5)
B9 B4 B5 B10 -38.2(4)
B9 B4 B10 B5 137.2(4)
B9 B4 B10 B6 100.1(5)
B9 B4 B10 B11 35.6(4)
B9 B8 B11 B6 -101.0(5)
B9 B8 B11 B7 -138.0(5)
B9 B8 B11 B10 -38.4(4)
B9 B10 B11 B6 138.7(5)
B9 B10 B11 B7 100.9(5)
B9 B10 B11 B8 38.4(4)
B10 B4 B5 C8 134.6(4)
B10 B4 B5 B1 100.5(4)
B10 B4 B5 B6 36.7(4)
B10 B4 B9 B3 -136.9(4)
B10 B4 B9 B8 -100.4(5)
B10 B4 B9 B11 -36.7(4)
B10 B5 B6 B1 138.7(4)
B10 B5 B6 B7 101.0(4)
B10 B5 B6 B11 37.8(4)
B10 B6 B7 B1 100.7(4)
B10 B6 B7 B2 62.3(5)
B10 B6 B7 B8 -1.5(6)
B10 B6 B7 B11 -37.9(4)
B10 B6 B11 B7 137.4(5)
B10 B6 B11 B8 100.7(5)
B10 B6 B11 B9 37.0(4)
B10 B9 B11 B6 -36.6(4)
B10 B9 B11 B7 -100.0(5)
B10 B9 B11 B8 -137.1(5)
B11 B6 B7 B1 138.5(4)
B11 B6 B7 B2 100.2(5)
B11 B6 B7 B8 36.4(5)
B11 B6 B10 B4 -100.1(5)
B11 B6 B10 B5 -137.4(5)
B11 B6 B10 B9 -36.5(4)
B11 B7 B8 B2 138.5(4)
B11 B7 B8 B3 101.6(5)
B11 B7 B8 B9 37.8(5)
B11 B8 B9 B3 138.5(5)
B11 B8 B9 B4 101.9(5)
B11 B8 B9 B10 38.6(4)
B11 B9 B10 B4 139.8(4)
B11 B9 B10 B5 101.1(4)
B11 B9 B10 B6 37.3(4)
C24 N4 C26 C27 -61.9(12)
C24 N4 C28 C29 179.4(11)
C24 N4 C30 C31 68.4(10)
C26 N4 C24 C25 -58.0(13)
C26 N4 C28 C29 64.0(13)
C26 N4 C30 C31 179.0(9)
C28 N4 C24 C25 179.3(11)
C28 N4 C26 C27 52.6(11)
C28 N4 C30 C31 -54.2(11)
C30 N4 C24 C25 47.9(14)
C30 N4 C26 C27 -177.8(10)
C30 N4 C28 C29 -54.0(14)
